data_4513948
loop_
_publ_author_name
'Lu, Zhiyao'
'Williams, Travis J.'

_publ_section_title
;
 Di(carbene)-Supported Nickel Systems for CO2Reduction Under Ambient
 Conditions
;
_journal_issue 10
_journal_name_full 'ACS Catalysis'
_journal_page_first 6670
_journal_paper_doi 10.1021/acscatal.6b02101
_journal_volume 6
_journal_year 2016
_chemical_formula_moiety 'C24 H36 B3 I N12 Ni2, C H2 Cl2'
_chemical_formula_sum 'C25 H38 B3 Cl2 I N12 Ni2'
_chemical_formula_weight 854.32
_chemical_name_common Zhiyao042215
_space_group_crystal_system triclinic
_space_group_IT_number 2
_space_group_name_Hall '-P 1'
_space_group_name_H-M_alt 'P -1'
_symmetry_space_group_name_Hall '-P 1'
_symmetry_space_group_name_H-M 'P -1'
_atom_sites_solution_hydrogens mixed
_cell_angle_alpha 78.8847(12)
_cell_angle_beta 71.0045(12)
_cell_angle_gamma 87.4156(12)
_cell_formula_units_Z 2
_cell_length_a 12.3061(10)
_cell_length_b 12.6455(10)
_cell_length_c 13.1675(10)
_cell_measurement_reflns_used 207
_cell_measurement_temperature 100.(2)
_cell_measurement_theta_max 28.28
_cell_measurement_theta_min 3.22
_cell_volume 1900.8(3)
_computing_cell_refinement 'APEX2 v2014.11-0 (Bruker AXS, 2014)'
_computing_data_collection 'Bruker Instrument Service v2012.12.0.3 (Bruker AXS, 2012)'
_computing_data_reduction 'SAINT V8.34A (Bruker AXS, 2013)'
_computing_structure_refinement 'SHELXTL XL 2014/7 (Bruker AXS, 2014)'
_computing_structure_solution 'SHELXTL XT 2014/4 (Bruker AXS, 2014)'
_diffrn_ambient_temperature 100.(2)
_diffrn_measured_fraction_theta_full 0.998
_diffrn_measured_fraction_theta_max 0.986
_diffrn_measurement_device_type 'Bruker APEX II CCD'
_diffrn_measurement_method 'omega- and phi-scans'
_diffrn_radiation_monochromator 'TRIUMPH curved-crystal'
_diffrn_radiation_type 'MoK\a '
_diffrn_radiation_wavelength 0.71073
_diffrn_reflns_av_R_equivalents 0.0301
_diffrn_reflns_av_unetI/netI 0.0241
_diffrn_reflns_limit_h_max 17
_diffrn_reflns_limit_h_min -17
_diffrn_reflns_limit_k_max 18
_diffrn_reflns_limit_k_min -18
_diffrn_reflns_limit_l_max 18
_diffrn_reflns_limit_l_min -18
_diffrn_reflns_number 58909
_diffrn_reflns_theta_full 27.50
_diffrn_reflns_theta_max 30.54
_diffrn_reflns_theta_min 1.64
_diffrn_source 'fine-focus tube'
_exptl_absorpt_coefficient_mu 1.977
_exptl_absorpt_correction_T_max 0.82
_exptl_absorpt_correction_T_min 0.73
_exptl_absorpt_correction_type multi-scan
_exptl_absorpt_process_details 'SADABS 2014/5 (Bruker AXS, 2014)'
_exptl_crystal_colour 'clear orange'
_exptl_crystal_density_diffrn 1.493
_exptl_crystal_density_method 'not measured'
_exptl_crystal_description prism
_exptl_crystal_F_000 860
_exptl_crystal_size_max 0.247
_exptl_crystal_size_mid 0.131
_exptl_crystal_size_min 0.105
_refine_diff_density_max 0.777
_refine_diff_density_min -0.806
_refine_ls_extinction_method none
_refine_ls_goodness_of_fit_ref 1.032
_refine_ls_hydrogen_treatment mixed
_refine_ls_matrix_type full
_refine_ls_number_parameters 441
_refine_ls_number_reflns 11486
_refine_ls_number_restraints 3
_refine_ls_restrained_S_all 1.037
_refine_ls_R_factor_all 0.0328
_refine_ls_R_factor_gt 0.0244
_refine_ls_shift/su_max 0.001
_refine_ls_shift/su_mean 0.000
_refine_ls_structure_factor_coef Fsqd
_refine_ls_weighting_details 'w=1/[\s^2^(Fo^2^)+(0.0257P)^2^+1.2161P] where P=(Fo^2^+2Fc^2^)/3'
_refine_ls_weighting_scheme calc
_refine_ls_wR_factor_gt 0.0555
_refine_ls_wR_factor_ref 0.0584
_reflns_number_gt 9852
_reflns_number_total 11486
_reflns_threshold_expression 'I > 2\s(I)'
_cod_data_source_file cs6b02101_si_002.cif
_cod_data_source_block C25H38B3Cl2IN12Ni2
_cod_depositor_comments 'Adding full bibliography for 4513948--4513950.cif.'
_cod_database_code 4513948

loop_
_space_group_symop_operation_xyz
'x, y, z'
'-x, -y, -z'

loop_
_atom_site_type_symbol
_atom_site_label
_atom_site_fract_x
_atom_site_fract_y
_atom_site_fract_z
_atom_site_U_iso_or_equiv
_atom_site_adp_type
_atom_site_calc_flag
_atom_site_refinement_flags_adp
_atom_site_refinement_flags_occupancy
_atom_site_refinement_flags_posn
_atom_site_occupancy
_atom_site_disorder_assembly
_atom_site_disorder_group
B B1 0.07257(17) 0.15667(16) 0.82045(15) 0.0178(3) Uani d . . . 1.0 . .
H H30 0.0696(18) 0.2106(17) 0.7442(17) 0.021 Uiso d U . . 1.0 . .
H H31 -0.0105(18) 0.1083(17) 0.8629(17) 0.021 Uiso d U . . 1.0 . .
B B2 0.30375(18) 0.06137(16) 0.31836(17) 0.0216(4) Uani d . . . 1.0 . .
H H32 0.3058(19) 0.0386(17) 0.2363(18) 0.026 Uiso d U . . 1.0 . .
H H33 0.3942(19) 0.0563(17) 0.3269(18) 0.026 Uiso d U . . 1.0 . .
B B3 0.35213(15) 0.25322(14) 0.55375(14) 0.0143(3) Uani d . . . 1.0 . .
H H34 0.2472(17) 0.2344(16) 0.5907(16) 0.017 Uiso d U . . 1.0 . .
H H35 0.4009(17) 0.2072(16) 0.4908(16) 0.017 Uiso d U . . 1.0 . .
C C1 0.14824(13) 0.32036(13) 0.87502(13) 0.0150(3) Uani d . . . 1.0 . .
C C2 0.05151(16) 0.28685(15) 1.05630(14) 0.0235(4) Uani d . . . 1.0 . .
H H2 0.0226 0.2944 1.1307 0.028 Uiso calc U . R 1.0 . .
C C3 0.02885(16) 0.20540(15) 1.01292(14) 0.0239(4) Uani d . . . 1.0 . .
H H3 -0.0195 0.1444 1.052 0.029 Uiso calc U . R 1.0 . .
C C4 0.16697(16) 0.45957(14) 0.98016(14) 0.0221(3) Uani d . . . 1.0 . .
H H4A 0.2147 0.4972 0.9081 0.033 Uiso calc U . R 1.0 . .
H H4B 0.2128 0.4463 1.0297 0.033 Uiso calc U . R 1.0 . .
H H4C 0.1013 0.5041 1.0095 0.033 Uiso calc U . R 1.0 . .
C C5 0.22514(13) 0.05185(12) 0.69198(13) 0.0141(3) Uani d . . . 1.0 . .
C C6 0.20925(16) 0.00486(14) 0.86901(14) 0.0213(3) Uani d . . . 1.0 . .
H H6 0.1852 0.0044 0.9454 0.026 Uiso calc U . R 1.0 . .
C C7 0.28497(16) -0.06301(14) 0.81583(15) 0.0226(4) Uani d . . . 1.0 . .
H H7 0.3244 -0.1196 0.8471 0.027 Uiso calc U . R 1.0 . .
C C8 0.36612(16) -0.08629(15) 0.62047(16) 0.0251(4) Uani d . . . 1.0 . .
H H8A 0.3824 -0.0369 0.5499 0.038 Uiso calc U . R 1.0 . .
H H8B 0.3265 -0.1511 0.6188 0.038 Uiso calc U . R 1.0 . .
H H8C 0.4384 -0.1065 0.6346 0.038 Uiso calc U . R 1.0 . .
C C9 0.16769(14) 0.00948(13) 0.51676(14) 0.0169(3) Uani d . . . 1.0 . .
C C10 0.09493(18) -0.14835(15) 0.51229(18) 0.0275(4) Uani d . . . 1.0 . .
H H10 0.0508 -0.2134 0.5343 0.033 Uiso calc U . R 1.0 . .
C C11 0.17159(17) -0.11231(15) 0.41342(17) 0.0262(4) Uani d . . . 1.0 . .
H H11 0.1919 -0.1477 0.3526 0.031 Uiso calc U . R 1.0 . .
C C12 0.01955(17) -0.08071(16) 0.68940(16) 0.0275(4) Uani d . . . 1.0 . .
H H12A -0.0012 -0.0084 0.7048 0.041 Uiso calc U . R 1.0 . .
H H12B 0.0611 -0.1171 0.738 0.041 Uiso calc U . R 1.0 . .
H H12C -0.0504 -0.1223 0.7017 0.041 Uiso calc U . R 1.0 . .
C C13 0.20843(13) 0.21175(13) 0.42051(13) 0.0142(3) Uani d . . . 1.0 . .
C C14 0.25103(15) 0.25787(14) 0.23930(14) 0.0196(3) Uani d . . . 1.0 . .
H H14 0.2791 0.254 0.1639 0.024 Uiso calc U . R 1.0 . .
C C15 0.19913(15) 0.34354(14) 0.28209(13) 0.0192(3) Uani d . . . 1.0 . .
H H15 0.184 0.4107 0.2429 0.023 Uiso calc U . R 1.0 . .
C C16 0.11164(14) 0.38150(13) 0.47231(13) 0.0171(3) Uani d . . . 1.0 . .
H H16A 0.0992 0.3419 0.547 0.026 Uiso calc U . R 1.0 . .
H H16B 0.0373 0.4012 0.4625 0.026 Uiso calc U . R 1.0 . .
H H16C 0.1575 0.447 0.4598 0.026 Uiso calc U . R 1.0 . .
C C17 0.32376(13) 0.44526(12) 0.58176(13) 0.0134(3) Uani d . . . 1.0 . .
C C18 0.40058(14) 0.53747(14) 0.40975(13) 0.0184(3) Uani d . . . 1.0 . .
H H18 0.4265 0.5958 0.3497 0.022 Uiso calc U . R 1.0 . .
C C19 0.40504(14) 0.43176(14) 0.40524(13) 0.0174(3) Uani d . . . 1.0 . .
H H19 0.4342 0.4014 0.3412 0.021 Uiso calc U . R 1.0 . .
C C20 0.33452(15) 0.64613(13) 0.55828(16) 0.0217(3) Uani d . . . 1.0 . .
H H20A 0.3095 0.6315 0.6384 0.033 Uiso calc U . R 1.0 . .
H H20B 0.276 0.6879 0.5332 0.033 Uiso calc U . R 1.0 . .
H H20C 0.4072 0.6873 0.5297 0.033 Uiso calc U . R 1.0 . .
C C21 0.35637(13) 0.29026(13) 0.73406(12) 0.0136(3) Uani d . . . 1.0 . .
C C22 0.49065(15) 0.17368(15) 0.76751(15) 0.0216(3) Uani d . . . 1.0 . .
H H22 0.5413 0.1353 0.802 0.026 Uiso calc U . R 1.0 . .
C C23 0.47732(14) 0.16092(13) 0.67295(14) 0.0177(3) Uani d . . . 1.0 . .
H H23 0.5168 0.1114 0.6283 0.021 Uiso calc U . R 1.0 . .
C C24 0.4022(2) 0.2906(2) 0.90614(17) 0.0370(5) Uani d . . . 1.0 . .
H H24A 0.3394 0.2496 0.9653 0.056 Uiso calc U . R 1.0 . .
H H24B 0.3842 0.3675 0.8976 0.056 Uiso calc U . R 1.0 . .
H H24C 0.4737 0.2794 0.9239 0.056 Uiso calc U . R 1.0 . .
I I1 0.07044(2) 0.51258(2) 0.72722(2) 0.01821(3) Uani d . . . 1.0 . .
N N1 0.12568(12) 0.35725(12) 0.97003(11) 0.0182(3) Uani d . . . 1.0 . .
N N2 0.08828(12) 0.22589(11) 0.90129(11) 0.0168(3) Uani d . . . 1.0 . .
N N3 0.17279(12) 0.07538(11) 0.79229(11) 0.0158(3) Uani d . . . 1.0 . .
N N4 0.29349(12) -0.03338(11) 0.70674(12) 0.0175(3) Uani d . . . 1.0 . .
N N5 0.09263(13) -0.07233(12) 0.57599(13) 0.0209(3) Uani d . . . 1.0 . .
N N6 0.21583(13) -0.01429(11) 0.41589(12) 0.0191(3) Uani d . . . 1.0 . .
N N7 0.25595(12) 0.17723(11) 0.32482(11) 0.0164(3) Uani d . . . 1.0 . .
N N8 0.17261(12) 0.31356(11) 0.39433(11) 0.0148(3) Uani d . . . 1.0 . .
N N9 0.35912(11) 0.37555(11) 0.51137(10) 0.0128(2) Uani d . . . 1.0 . .
N N10 0.35074(11) 0.54469(11) 0.51896(11) 0.0156(3) Uani d . . . 1.0 . .
N N11 0.41572(12) 0.25402(12) 0.80463(12) 0.0192(3) Uani d . . . 1.0 . .
N N12 0.39548(11) 0.23318(10) 0.65280(11) 0.0130(2) Uani d . . . 1.0 . .
Ni Ni1 0.23916(2) 0.39006(2) 0.73266(2) 0.01188(4) Uani d . . . 1.0 . .
Ni Ni2 0.21387(2) 0.13048(2) 0.55634(2) 0.01245(4) Uani d . . . 1.0 . .
C C25 0.1848(7) 0.6989(6) 0.1486(6) 0.0442(9) Uani d . P D 0.7366(13) A 1
H H25A 0.1667 0.776 0.1479 0.053 Uiso calc U P R 0.7366(13) A 1
H H25B 0.1139 0.6602 0.1554 0.053 Uiso calc U P R 0.7366(13) A 1
Cl Cl1 0.2303(2) 0.64664(13) 0.26225(18) 0.0454(3) Uani d . P D 0.7366(13) A 1
Cl Cl2 0.29578(8) 0.68481(8) 0.01987(8) 0.0535(2) Uani d . P D 0.7366(13) A 1
C C25' 0.184(2) 0.715(2) 0.1322(19) 0.0442(9) Uani d . P D 0.2634(13) A 2
H H25C 0.1013 0.7333 0.152 0.053 Uiso calc U P R 0.2634(13) A 2
H H25D 0.203 0.6657 0.0792 0.053 Uiso calc U P R 0.2634(13) A 2
Cl Cl1' 0.2294(8) 0.6701(5) 0.2454(6) 0.0454(3) Uani d . P D 0.2634(13) A 2
Cl Cl2' 0.2774(2) 0.8310(2) 0.0895(2) 0.0535(2) Uani d . P D 0.2634(13) A 2

loop_
_atom_site_aniso_label
_atom_site_aniso_U_11
_atom_site_aniso_U_22
_atom_site_aniso_U_33
_atom_site_aniso_U_12
_atom_site_aniso_U_13
_atom_site_aniso_U_23
B1 0.0179(8) 0.0173(9) 0.0163(8) -0.0006(7) -0.0023(7) -0.0041(7)
B2 0.0245(10) 0.0191(9) 0.0224(9) 0.0053(7) -0.0065(8) -0.0094(7)
B3 0.0143(8) 0.0139(8) 0.0139(8) 0.0005(6) -0.0031(6) -0.0035(6)
C1 0.0140(7) 0.0165(7) 0.0132(7) 0.0022(6) -0.0024(6) -0.0037(6)
C2 0.0277(9) 0.0249(9) 0.0117(7) -0.0033(7) 0.0023(7) -0.0031(6)
C3 0.0290(9) 0.0221(9) 0.0138(8) -0.0057(7) 0.0024(7) -0.0018(6)
C4 0.0258(9) 0.0214(9) 0.0186(8) -0.0015(7) -0.0040(7) -0.0076(7)
C5 0.0145(7) 0.0099(7) 0.0174(7) -0.0023(5) -0.0053(6) -0.0009(5)
C6 0.0275(9) 0.0189(8) 0.0154(8) -0.0025(7) -0.0073(7) 0.0026(6)
C7 0.0282(9) 0.0165(8) 0.0218(8) 0.0008(7) -0.0100(7) 0.0024(6)
C8 0.0258(9) 0.0207(9) 0.0301(10) 0.0071(7) -0.0083(8) -0.0106(7)
C9 0.0184(7) 0.0130(7) 0.0213(8) -0.0008(6) -0.0093(6) -0.0024(6)
C10 0.0322(10) 0.0136(8) 0.0451(12) -0.0029(7) -0.0232(9) -0.0059(8)
C11 0.0343(10) 0.0169(8) 0.0375(11) 0.0045(7) -0.0215(9) -0.0125(8)
C12 0.0248(9) 0.0269(10) 0.0273(9) -0.0114(7) -0.0082(8) 0.0058(7)
C13 0.0134(7) 0.0148(7) 0.0145(7) -0.0008(5) -0.0043(6) -0.0036(6)
C14 0.0202(8) 0.0240(9) 0.0136(7) 0.0016(6) -0.0046(6) -0.0028(6)
C15 0.0212(8) 0.0212(8) 0.0147(7) 0.0016(6) -0.0068(6) -0.0008(6)
C16 0.0188(8) 0.0157(8) 0.0180(7) 0.0041(6) -0.0066(6) -0.0058(6)
C17 0.0121(7) 0.0126(7) 0.0151(7) -0.0006(5) -0.0042(6) -0.0019(5)
C18 0.0149(7) 0.0200(8) 0.0165(7) -0.0049(6) -0.0040(6) 0.0047(6)
C19 0.0147(7) 0.0225(8) 0.0122(7) -0.0017(6) -0.0025(6) 0.0002(6)
C20 0.0195(8) 0.0115(7) 0.0324(9) -0.0004(6) -0.0068(7) -0.0027(7)
C21 0.0127(7) 0.0137(7) 0.0129(7) -0.0016(5) -0.0028(5) -0.0010(5)
C22 0.0185(8) 0.0236(9) 0.0219(8) 0.0076(6) -0.0078(7) -0.0017(7)
C23 0.0151(7) 0.0155(8) 0.0209(8) 0.0033(6) -0.0047(6) -0.0021(6)
C24 0.0372(12) 0.0596(15) 0.0247(10) 0.0191(10) -0.0193(9) -0.0201(10)
I1 0.01480(5) 0.02112(6) 0.01781(5) 0.00595(4) -0.00379(4) -0.00543(4)
N1 0.0202(7) 0.0185(7) 0.0139(6) -0.0008(5) -0.0020(5) -0.0042(5)
N2 0.0178(6) 0.0166(7) 0.0128(6) -0.0013(5) -0.0006(5) -0.0025(5)
N3 0.0184(6) 0.0137(6) 0.0137(6) -0.0018(5) -0.0041(5) -0.0005(5)
N4 0.0192(7) 0.0129(6) 0.0201(7) 0.0006(5) -0.0065(6) -0.0026(5)
N5 0.0221(7) 0.0146(7) 0.0276(8) -0.0042(5) -0.0118(6) 0.0001(6)
N6 0.0227(7) 0.0148(7) 0.0241(7) 0.0018(5) -0.0115(6) -0.0074(6)
N7 0.0181(6) 0.0174(7) 0.0138(6) 0.0014(5) -0.0047(5) -0.0043(5)
N8 0.0148(6) 0.0150(6) 0.0146(6) 0.0018(5) -0.0049(5) -0.0030(5)
N9 0.0112(6) 0.0139(6) 0.0114(6) -0.0017(5) -0.0021(5) -0.0006(5)
N10 0.0134(6) 0.0126(6) 0.0184(6) -0.0019(5) -0.0039(5) 0.0008(5)
N11 0.0177(7) 0.0254(8) 0.0158(6) 0.0050(6) -0.0072(5) -0.0045(6)
N12 0.0113(6) 0.0122(6) 0.0144(6) 0.0006(5) -0.0029(5) -0.0020(5)
Ni1 0.01102(9) 0.01205(9) 0.01118(9) 0.00049(7) -0.00171(7) -0.00230(7)
Ni2 0.01437(9) 0.01033(9) 0.01275(9) -0.00082(7) -0.00444(7) -0.00207(7)
C25 0.0325(12) 0.035(3) 0.060(3) 0.0015(16) -0.0240(18) 0.0181(16)
Cl1 0.0643(4) 0.0310(9) 0.0506(9) -0.0047(7) -0.0353(6) -0.0002(6)
Cl2 0.0505(5) 0.0530(5) 0.0528(5) -0.0130(4) -0.0195(4) 0.0079(4)
C25' 0.0325(12) 0.035(3) 0.060(3) 0.0015(16) -0.0240(18) 0.0181(16)
Cl1' 0.0643(4) 0.0310(9) 0.0506(9) -0.0047(7) -0.0353(6) -0.0002(6)
Cl2' 0.0505(5) 0.0530(5) 0.0528(5) -0.0130(4) -0.0195(4) 0.0079(4)

loop_
_atom_type_symbol
_atom_type_description
_atom_type_scat_dispersion_real
_atom_type_scat_dispersion_imag
_atom_type_scat_source
C C 0.0033 0.0016 'International Tables Vol C Tables 4.2.6.8 and 6.1.1.4'
H H 0.0000 0.0000 'International Tables Vol C Tables 4.2.6.8 and 6.1.1.4'
B B 0.0013 0.0007 'International Tables Vol C Tables 4.2.6.8 and 6.1.1.4'
N N 0.0061 0.0033 'International Tables Vol C Tables 4.2.6.8 and 6.1.1.4'
Ni Ni 0.3393 1.1124 'International Tables Vol C Tables 4.2.6.8 and 6.1.1.4'
I I -0.4742 1.8119 'International Tables Vol C Tables 4.2.6.8 and 6.1.1.4'
Cl Cl 0.1484 0.1585 'International Tables Vol C Tables 4.2.6.8 and 6.1.1.4'

loop_
_geom_angle_atom_site_label_1
_geom_angle_atom_site_label_2
_geom_angle_atom_site_label_3
_geom_angle
N2 B1 N3 111.22(14)
N2 B1 H30 109.5(11)
N3 B1 H30 109.6(11)
N2 B1 H31 107.5(10)
N3 B1 H31 107.9(11)
H30 B1 H31 111.1(15)
N7 B2 N6 104.96(14)
N7 B2 H32 110.0(11)
N6 B2 H32 109.5(11)
N7 B2 H33 110.3(11)
N6 B2 H33 111.2(11)
H32 B2 H33 110.7(15)
N9 B3 N12 106.78(13)
N9 B3 Ni2 127.78(11)
N12 B3 Ni2 116.32(11)
N9 B3 H34 102.8(9)
N12 B3 H34 106.2(9)
Ni2 B3 H34 38.8(9)
N9 B3 H35 113.1(10)
N12 B3 H35 111.8(10)
Ni2 B3 H35 77.3(10)
H34 B3 H35 115.4(14)
N2 C1 N1 106.00(14)
N2 C1 Ni1 126.80(12)
N1 C1 Ni1 127.13(12)
C3 C2 N1 105.98(15)
C3 C2 H2 127.0
N1 C2 H2 127.0
C2 C3 N2 108.41(15)
C2 C3 H3 125.8
N2 C3 H3 125.8
N1 C4 H4A 109.5
N1 C4 H4B 109.5
H4A C4 H4B 109.5
N1 C4 H4C 109.5
H4A C4 H4C 109.5
H4B C4 H4C 109.5
N3 C5 N4 105.95(14)
N3 C5 Ni2 126.50(12)
N4 C5 Ni2 127.38(12)
C7 C6 N3 107.94(15)
C7 C6 H6 126.0
N3 C6 H6 126.0
C6 C7 N4 106.17(15)
C6 C7 H7 126.9
N4 C7 H7 126.9
N4 C8 H8A 109.5
N4 C8 H8B 109.5
H8A C8 H8B 109.5
N4 C8 H8C 109.5
H8A C8 H8C 109.5
H8B C8 H8C 109.5
N6 C9 N5 106.39(14)
N6 C9 Ni2 122.14(12)
N5 C9 Ni2 131.32(13)
C11 C10 N5 106.81(16)
C11 C10 H10 126.6
N5 C10 H10 126.6
C10 C11 N6 107.86(16)
C10 C11 H11 126.1
N6 C11 H11 126.1
N5 C12 H12A 109.5
N5 C12 H12B 109.5
H12A C12 H12B 109.5
N5 C12 H12C 109.5
H12A C12 H12C 109.5
H12B C12 H12C 109.5
N7 C13 N8 106.15(13)
N7 C13 Ni2 122.47(12)
N8 C13 Ni2 130.99(12)
C15 C14 N7 107.89(15)
C15 C14 H14 126.1
N7 C14 H14 126.1
C14 C15 N8 106.27(15)
C14 C15 H15 126.9
N8 C15 H15 126.9
N8 C16 H16A 109.5
N8 C16 H16B 109.5
H16A C16 H16B 109.5
N8 C16 H16C 109.5
H16A C16 H16C 109.5
H16B C16 H16C 109.5
N10 C17 N9 105.38(13)
N10 C17 Ni1 135.18(12)
N9 C17 Ni1 119.06(11)
C19 C18 N10 106.73(14)
C19 C18 H18 126.6
N10 C18 H18 126.6
C18 C19 N9 107.22(15)
C18 C19 H19 126.4
N9 C19 H19 126.4
N10 C20 H20A 109.5
N10 C20 H20B 109.5
H20A C20 H20B 109.5
N10 C20 H20C 109.5
H20A C20 H20C 109.5
H20B C20 H20C 109.5
N12 C21 N11 105.41(13)
N12 C21 Ni1 120.04(11)
N11 C21 Ni1 134.51(12)
C23 C22 N11 106.53(14)
C23 C22 H22 126.7
N11 C22 H22 126.7
C22 C23 N12 107.46(15)
C22 C23 H23 126.3
N12 C23 H23 126.3
N11 C24 H24A 109.5
N11 C24 H24B 109.5
H24A C24 H24B 109.5
N11 C24 H24C 109.5
H24A C24 H24C 109.5
H24B C24 H24C 109.5
C1 N1 C2 110.63(14)
C1 N1 C4 125.28(14)
C2 N1 C4 123.98(14)
C1 N2 C3 108.98(14)
C1 N2 B1 127.07(14)
C3 N2 B1 123.48(14)
C5 N3 C6 109.40(14)
C5 N3 B1 125.16(14)
C6 N3 B1 124.78(14)
C5 N4 C7 110.53(14)
C5 N4 C8 125.17(14)
C7 N4 C8 124.30(15)
C9 N5 C10 109.76(16)
C9 N5 C12 125.96(15)
C10 N5 C12 124.28(16)
C9 N6 C11 109.17(15)
C9 N6 B2 123.98(14)
C11 N6 B2 126.81(15)
C13 N7 C14 109.51(14)
C13 N7 B2 122.86(14)
C14 N7 B2 127.60(14)
C13 N8 C15 110.17(13)
C13 N8 C16 125.62(13)
C15 N8 C16 124.18(14)
C17 N9 C19 110.17(13)
C17 N9 B3 120.82(13)
C19 N9 B3 128.89(14)
C17 N10 C18 110.47(14)
C17 N10 C20 125.95(14)
C18 N10 C20 123.54(14)
C21 N11 C22 110.26(14)
C21 N11 C24 125.82(15)
C22 N11 C24 123.89(15)
C21 N12 C23 110.32(13)
C21 N12 B3 121.60(13)
C23 N12 B3 128.06(13)
C21 Ni1 C1 90.75(7)
C21 Ni1 C17 87.94(7)
C1 Ni1 C17 172.25(7)
C21 Ni1 I1 174.90(5)
C1 Ni1 I1 88.12(5)
C17 Ni1 I1 92.52(5)
C9 Ni2 C13 87.71(7)
C9 Ni2 C5 94.05(7)
C13 Ni2 C5 177.63(7)
C9 Ni2 B3 152.92(7)
C13 Ni2 B3 88.91(6)
C5 Ni2 B3 88.80(6)
C9 Ni2 H34 177.5(7)
C13 Ni2 H34 91.6(7)
C5 Ni2 H34 86.7(7)
B3 Ni2 H34 29.4(7)
Cl1 C25 Cl2 111.4(4)
Cl1 C25 H25A 109.3
Cl2 C25 H25A 109.3
Cl1 C25 H25B 109.3
Cl2 C25 H25B 109.3
H25A C25 H25B 108.0
Cl1' C25' Cl2' 91.4(8)
Cl1' C25' H25C 113.4
Cl2' C25' H25C 113.4
Cl1' C25' H25D 113.4
Cl2' C25' H25D 113.4
H25C C25' H25D 110.7

loop_
_geom_bond_atom_site_label_1
_geom_bond_atom_site_label_2
_geom_bond_distance
B1 N2 1.564(2)
B1 N3 1.565(2)
B1 H30 1.11(2)
B1 H31 1.13(2)
B2 N7 1.561(2)
B2 N6 1.565(3)
B2 H32 1.16(2)
B2 H33 1.15(2)
B3 N9 1.536(2)
B3 N12 1.537(2)
B3 Ni2 2.3420(18)
B3 H34 1.24(2)
B3 H35 1.10(2)
C1 N2 1.358(2)
C1 N1 1.359(2)
C1 Ni1 1.9051(16)
C2 C3 1.350(3)
C2 N1 1.387(2)
C2 H2 0.95
C3 N2 1.390(2)
C3 H3 0.95
C4 N1 1.456(2)
C4 H4A 0.98
C4 H4B 0.98
C4 H4C 0.98
C5 N3 1.352(2)
C5 N4 1.360(2)
C5 Ni2 1.9136(16)
C6 C7 1.353(3)
C6 N3 1.389(2)
C6 H6 0.95
C7 N4 1.383(2)
C7 H7 0.95
C8 N4 1.454(2)
C8 H8A 0.98
C8 H8B 0.98
C8 H8C 0.98
C9 N6 1.353(2)
C9 N5 1.356(2)
C9 Ni2 1.8746(16)
C10 C11 1.343(3)
C10 N5 1.386(2)
C10 H10 0.95
C11 N6 1.386(2)
C11 H11 0.95
C12 N5 1.457(2)
C12 H12A 0.98
C12 H12B 0.98
C12 H12C 0.98
C13 N7 1.353(2)
C13 N8 1.359(2)
C13 Ni2 1.9032(16)
C14 C15 1.356(2)
C14 N7 1.381(2)
C14 H14 0.95
C15 N8 1.384(2)
C15 H15 0.95
C16 N8 1.462(2)
C16 H16A 0.98
C16 H16B 0.98
C16 H16C 0.98
C17 N10 1.354(2)
C17 N9 1.358(2)
C17 Ni1 1.9243(16)
C18 C19 1.347(2)
C18 N10 1.387(2)
C18 H18 0.95
C19 N9 1.384(2)
C19 H19 0.95
C20 N10 1.456(2)
C20 H20A 0.98
C20 H20B 0.98
C20 H20C 0.98
C21 N12 1.352(2)
C21 N11 1.362(2)
C21 Ni1 1.8755(16)
C22 C23 1.348(2)
C22 N11 1.391(2)
C22 H22 0.95
C23 N12 1.385(2)
C23 H23 0.95
C24 N11 1.454(2)
C24 H24A 0.98
C24 H24B 0.98
C24 H24C 0.98
I1 Ni1 2.5457(3)
Ni2 H34 1.58(2)
C25 Cl1 1.766(4)
C25 Cl2 1.832(10)
C25 H25A 0.99
C25 H25B 0.99
C25' Cl1' 1.747(15)
C25' Cl2' 1.790(17)
C25' H25C 0.99
C25' H25D 0.99

loop_
_geom_torsion_atom_site_label_1
_geom_torsion_atom_site_label_2
_geom_torsion_atom_site_label_3
_geom_torsion_atom_site_label_4
_geom_torsion
N1 C2 C3 N2 -0.1(2)
N3 C6 C7 N4 -0.3(2)
N5 C10 C11 N6 -0.4(2)
N7 C14 C15 N8 -0.12(19)
N10 C18 C19 N9 -0.57(18)
N11 C22 C23 N12 0.26(19)
N2 C1 N1 C2 -0.17(19)
Ni1 C1 N1 C2 177.01(13)
N2 C1 N1 C4 -176.50(15)
Ni1 C1 N1 C4 0.7(2)
C3 C2 N1 C1 0.2(2)
C3 C2 N1 C4 176.59(17)
N1 C1 N2 C3 0.08(19)
Ni1 C1 N2 C3 -177.12(13)
N1 C1 N2 B1 172.41(15)
Ni1 C1 N2 B1 -4.8(2)
C2 C3 N2 C1 0.0(2)
C2 C3 N2 B1 -172.61(16)
N3 B1 N2 C1 87.77(19)
N3 B1 N2 C3 -100.94(18)
N4 C5 N3 C6 0.26(18)
Ni2 C5 N3 C6 -175.24(12)
N4 C5 N3 B1 -170.77(14)
Ni2 C5 N3 B1 13.7(2)
C7 C6 N3 C5 0.03(19)
C7 C6 N3 B1 171.10(16)
N2 B1 N3 C5 -139.32(15)
N2 B1 N3 C6 51.0(2)
N3 C5 N4 C7 -0.46(18)
Ni2 C5 N4 C7 174.99(12)
N3 C5 N4 C8 179.81(15)
Ni2 C5 N4 C8 -4.7(2)
C6 C7 N4 C5 0.5(2)
C6 C7 N4 C8 -179.78(16)
N6 C9 N5 C10 0.79(19)
Ni2 C9 N5 C10 -174.75(13)
N6 C9 N5 C12 -179.09(16)
Ni2 C9 N5 C12 5.4(3)
C11 C10 N5 C9 -0.3(2)
C11 C10 N5 C12 179.61(17)
N5 C9 N6 C11 -1.01(19)
Ni2 C9 N6 C11 175.04(12)
N5 C9 N6 B2 176.85(15)
Ni2 C9 N6 B2 -7.1(2)
C10 C11 N6 C9 0.9(2)
C10 C11 N6 B2 -176.93(16)
N7 B2 N6 C9 -41.4(2)
N7 B2 N6 C11 136.04(17)
N8 C13 N7 C14 0.77(18)
Ni2 C13 N7 C14 -172.78(12)
N8 C13 N7 B2 -177.38(15)
Ni2 C13 N7 B2 9.1(2)
C15 C14 N7 C13 -0.41(19)
C15 C14 N7 B2 177.64(16)
N6 B2 N7 C13 39.7(2)
N6 B2 N7 C14 -138.07(16)
N7 C13 N8 C15 -0.86(18)
Ni2 C13 N8 C15 171.94(13)
N7 C13 N8 C16 177.36(14)
Ni2 C13 N8 C16 -9.8(2)
C14 C15 N8 C13 0.61(19)
C14 C15 N8 C16 -177.63(15)
N10 C17 N9 C19 -1.52(17)
Ni1 C17 N9 C19 172.40(11)
N10 C17 N9 B3 174.88(13)
Ni1 C17 N9 B3 -11.20(19)
C18 C19 N9 C17 1.33(18)
C18 C19 N9 B3 -174.70(15)
N12 B3 N9 C17 -43.69(18)
Ni2 B3 N9 C17 101.36(16)
N12 B3 N9 C19 131.97(15)
Ni2 B3 N9 C19 -82.98(19)
N9 C17 N10 C18 1.16(17)
Ni1 C17 N10 C18 -171.29(13)
N9 C17 N10 C20 -176.85(14)
Ni1 C17 N10 C20 10.7(3)
C19 C18 N10 C17 -0.37(18)
C19 C18 N10 C20 177.70(15)
N12 C21 N11 C22 -0.64(18)
Ni1 C21 N11 C22 176.71(13)
N12 C21 N11 C24 -179.12(18)
Ni1 C21 N11 C24 -1.8(3)
C23 C22 N11 C21 0.2(2)
C23 C22 N11 C24 178.76(19)
N11 C21 N12 C23 0.80(18)
Ni1 C21 N12 C23 -177.02(11)
N11 C21 N12 B3 -177.90(14)
Ni1 C21 N12 B3 4.3(2)
C22 C23 N12 C21 -0.67(19)
C22 C23 N12 B3 177.92(15)
N9 B3 N12 C21 48.59(18)
Ni2 B3 N12 C21 -101.07(15)
N9 B3 N12 C23 -129.86(16)
Ni2 B3 N12 C23 80.48(18)
N12 C21 Ni1 C1 124.70(13)
N11 C21 Ni1 C1 -52.35(17)
N12 C21 Ni1 C17 -47.66(13)
N11 C21 Ni1 C17 135.29(17)
N6 C9 Ni2 C13 45.58(14)
N5 C9 Ni2 C13 -139.47(17)
N6 C9 Ni2 C5 -132.83(14)
N5 C9 Ni2 C5 42.12(17)
N6 C9 Ni2 B3 -37.5(2)
N5 C9 Ni2 B3 137.41(16)
